data_7221352
loop_
_publ_author_name
'Jacobs, H.'
'Harbrecht, B.'

_publ_section_title
;
 Eine neue Darstellungsmethode fuer Caesiumhydroxid
;
_journal_name_full
;
Zeitschrift fuer Naturforschung, Teil B. Anorganische Chemie, Organische 
Chemie (33,1978-41,1986)
;
_journal_page_first 270
_journal_page_last 271
_journal_volume 36
_journal_year 1981
_chemical_formula_sum 'Cs H O'
_chemical_name_systematic 'Cs (O H)'
_space_group_IT_number 63
_symmetry_space_group_name_Hall '-C 2c 2'
_symmetry_space_group_name_H-M 'C m c m'
_cell_angle_alpha 90
_cell_angle_beta 90
_cell_angle_gamma 90
_cell_formula_units_Z 4
_cell_length_a 4.35
_cell_length_b 11.99
_cell_length_c 4.516
_cell_volume 235.539
_citation_journal_id_ASTM ZNBAD2
_cod_data_source_file Jacobs_ZNBAD2_1981_1347.cif
_cod_data_source_block H1Cs1O1
_cod_original_cell_volume 235.5387
_cod_original_formula_sum 'H1 Cs1 O1'
_cod_database_code 7221352

loop_
_symmetry_equiv_pos_as_xyz
x,y,z
-x,-y,z+1/2
x,-y,-z
-x,y,-z+1/2
-x,-y,-z
x,y,-z-1/2
-x,y,z
x,-y,z-1/2
x+1/2,y+1/2,z
-x+1/2,-y+1/2,z+1/2
x+1/2,-y+1/2,-z
-x+1/2,y+1/2,-z+1/2
-x+1/2,-y+1/2,-z
x+1/2,y+1/2,-z-1/2
-x+1/2,y+1/2,z
x+1/2,-y+1/2,z-1/2

loop_
_atom_site_label
_atom_site_type_symbol
_atom_site_fract_x
_atom_site_fract_y
_atom_site_fract_z
_atom_site_occupancy
_atom_site_U_iso_or_equiv
O1 O-2 0 0.385 0.25 1 0.0
Cs1 Cs+1 0 0.14 0.25 1 0.0
